data_2236923
loop_
_publ_author_name
'Oba, Ayaka'
'Hashimoto, Masato'

_publ_section_title
;
 Bis(trimethylphenylammonium) \m-oxalato-bis[oxidodiperoxidomolybdate(VI)]
;
_journal_coeditor_code IM2410
_journal_issue 12
_journal_name_full 'Acta Crystallographica Section E'
_journal_page_first m1467
_journal_paper_doi 10.1107/S1600536812045850
_journal_volume 68
_journal_year 2012
_chemical_formula_iupac '(C9 H14 N)2 [Mo2 (C2 O4) (O2)4 O2]'
_chemical_formula_moiety '2(C9 H14 N +), C2 Mo2 O14 2-'
_chemical_formula_sum 'C20 H28 Mo2 N2 O14'
_chemical_formula_weight 712.32
_chemical_name_systematic
;
Bis(trimethylphenylammonium) \m-oxalato-bis[oxidodiperoxidomolybdate(VI)]
;
_space_group_IT_number 14
_symmetry_cell_setting monoclinic
_symmetry_space_group_name_Hall '-P 2yn'
_symmetry_space_group_name_H-M 'P 1 21/n 1'
_atom_sites_solution_hydrogens geom
_atom_sites_solution_primary Patterson
_atom_sites_solution_secondary difmap
_audit_creation_method SHELXL-97
_cell_angle_alpha 90.00
_cell_angle_beta 94.023(3)
_cell_angle_gamma 90.00
_cell_formula_units_Z 2
_cell_length_a 9.860(2)
_cell_length_b 9.975(2)
_cell_length_c 13.691(3)
_cell_measurement_reflns_used 5064
_cell_measurement_temperature 93(2)
_cell_measurement_theta_max 30.0162
_cell_measurement_theta_min 2.9085
_cell_volume 1343.2(5)
_computing_cell_refinement '<i>CrystalClear SM</i> (Rigaku, 2008)'
_computing_data_collection '<i>CrystalClear SM</i> (Rigaku, 2008)'
_computing_data_reduction '<i>CrystalClear SM</i> (Rigaku, 2008)'
_computing_molecular_graphics 'ORTEP-3 for Windows (Farrugia, 1997)'
_computing_publication_material 'SHELXL97 (Sheldrick, 2008)'
_computing_structure_refinement 'SHELXL97 (Sheldrick, 2008)'
_computing_structure_solution 'SHELXS97 (Sheldrick, 2008)'
_diffrn_ambient_temperature 93(2)
_diffrn_detector_area_resol_mean 28.5174
_diffrn_measured_fraction_theta_full 0.980
_diffrn_measured_fraction_theta_max 0.980
_diffrn_measurement_device_type 'Rigaku Saturn724+'
_diffrn_measurement_method CCD
_diffrn_radiation_monochromator graphite
_diffrn_radiation_source 'fine-focus rotating anode'
_diffrn_radiation_type MoK\a
_diffrn_radiation_wavelength 0.71069
_diffrn_reflns_av_R_equivalents 0.0210
_diffrn_reflns_av_sigmaI/netI 0.0181
_diffrn_reflns_limit_h_max 13
_diffrn_reflns_limit_h_min -13
_diffrn_reflns_limit_k_max 10
_diffrn_reflns_limit_k_min -14
_diffrn_reflns_limit_l_max 16
_diffrn_reflns_limit_l_min -19
_diffrn_reflns_number 11791
_diffrn_reflns_theta_full 30.03
_diffrn_reflns_theta_max 30.03
_diffrn_reflns_theta_min 2.53
_exptl_absorpt_coefficient_mu 1.004
_exptl_absorpt_correction_T_max 0.9136
_exptl_absorpt_correction_T_min 0.8880
_exptl_absorpt_correction_type numerical
_exptl_absorpt_process_details '(NUMABS; Higashi, 2000)'
_exptl_crystal_colour 'pale yellow'
_exptl_crystal_density_diffrn 1.761
_exptl_crystal_density_method 'not measured'
_exptl_crystal_description block
_exptl_crystal_F_000 716
_exptl_crystal_size_max 0.197
_exptl_crystal_size_mid 0.171
_exptl_crystal_size_min 0.171
_refine_diff_density_max 1.840
_refine_diff_density_min -0.693
_refine_ls_extinction_method none
_refine_ls_goodness_of_fit_ref 1.055
_refine_ls_hydrogen_treatment noref
_refine_ls_matrix_type full
_refine_ls_number_parameters 172
_refine_ls_number_reflns 3843
_refine_ls_number_restraints 0
_refine_ls_restrained_S_all 1.055
_refine_ls_R_factor_all 0.0303
_refine_ls_R_factor_gt 0.0286
_refine_ls_shift/su_max 0.001
_refine_ls_shift/su_mean 0.000
_refine_ls_structure_factor_coef Fsqd
_refine_ls_weighting_details 'calc w=1/[\s^2^(Fo^2^)+(0.0409P)^2^+1.5201P] where P=(Fo^2^+2Fc^2^)/3'
_refine_ls_weighting_scheme calc
_refine_ls_wR_factor_gt 0.0779
_refine_ls_wR_factor_ref 0.0795
_reflns_number_gt 3621
_reflns_number_total 3843
_reflns_threshold_expression I>2sigma(I)
_cod_data_source_file im2410.cif
_cod_data_source_block I
_cod_original_sg_symbol_H-M 'P 21/n'
_cod_database_code 2236923
_cod_database_fobs_code 2236923

loop_
_symmetry_equiv_pos_as_xyz
'x, y, z'
'-x+1/2, y+1/2, -z+1/2'
'-x, -y, -z'
'x-1/2, -y-1/2, z-1/2'

loop_
_atom_site_type_symbol
_atom_site_label
_atom_site_fract_x
_atom_site_fract_y
_atom_site_fract_z
_atom_site_U_iso_or_equiv
_atom_site_adp_type
_atom_site_calc_flag
_atom_site_occupancy
_atom_site_symmetry_multiplicity
Mo Mo1 0.354779(14) 0.254491(13) 0.035607(10) 0.01536(7) Uani d 1 1
O O1 0.38434(13) 0.09445(13) 0.00536(9) 0.0205(2) Uani d 1 1
O O2 0.45582(16) 0.27065(15) 0.16277(11) 0.0248(3) Uani d 1 1
O O3 0.30966(17) 0.24598(13) 0.17011(11) 0.0249(3) Uani d 1 1
O O4 0.16612(15) 0.28161(16) -0.00396(12) 0.0272(3) Uani d 1 1
O O5 0.25414(14) 0.31884(15) -0.08269(10) 0.0269(3) Uani d 1 1
O O6 0.52797(13) 0.32966(12) -0.02533(9) 0.0192(2) Uani d 1 1
O O7 0.35239(13) 0.48958(13) 0.06131(11) 0.0231(3) Uani d 1 1
C C1 0.55099(17) 0.45548(17) -0.02518(12) 0.0172(3) Uani d 1 1
N N1 -0.00978(16) 0.42328(15) 0.22184(11) 0.0198(3) Uani d 1 1
C C2 0.0346(2) 0.5196(2) 0.14525(14) 0.0258(4) Uani d 1 1
H H2A 0.0534 0.6055 0.1747 0.039 Uiso calc 1 1
H H2B -0.0366 0.5285 0.0941 0.039 Uiso calc 1 1
H H2C 0.1151 0.4859 0.1182 0.039 Uiso calc 1 1
C C3 0.1020(2) 0.4182(2) 0.30216(14) 0.0248(4) Uani d 1 1
H H3A 0.1181 0.5067 0.3281 0.037 Uiso calc 1 1
H H3B 0.1836 0.3848 0.2764 0.037 Uiso calc 1 1
H H3C 0.0758 0.3599 0.3533 0.037 Uiso calc 1 1
C C4 -0.1357(2) 0.4769(2) 0.26505(14) 0.0277(4) Uani d 1 1
H H4A -0.1165 0.5635 0.2935 0.042 Uiso calc 1 1
H H4B -0.1629 0.4166 0.3147 0.042 Uiso calc 1 1
H H4C -0.2077 0.4849 0.2144 0.042 Uiso calc 1 1
C C5 -0.04052(17) 0.28802(19) 0.17753(12) 0.0187(3) Uani d 1 1
C C6 0.02069(18) 0.17351(18) 0.21818(13) 0.0213(3) Uani d 1 1
H H6 0.0821 0.1795 0.2728 0.026 Uiso calc 1 1
C C7 -0.0117(2) 0.0493(2) 0.17563(16) 0.0274(4) Uani d 1 1
H H7 0.0286 -0.0281 0.2021 0.033 Uiso calc 1 1
C C8 -0.1029(2) 0.0402(2) 0.09455(17) 0.0321(4) Uani d 1 1
H H8 -0.1228 -0.0427 0.0659 0.039 Uiso calc 1 1
C C9 -0.1647(2) 0.1554(3) 0.05603(16) 0.0339(5) Uani d 1 1
H H9 -0.2273 0.1492 0.0022 0.041 Uiso calc 1 1
C C10 -0.1338(2) 0.2797(2) 0.09723(15) 0.0275(4) Uani d 1 1
H H10 -0.1754 0.3567 0.0712 0.033 Uiso calc 1 1

loop_
_atom_site_aniso_label
_atom_site_aniso_U_11
_atom_site_aniso_U_22
_atom_site_aniso_U_33
_atom_site_aniso_U_12
_atom_site_aniso_U_13
_atom_site_aniso_U_23
Mo1 0.01690(9) 0.01264(9) 0.01686(9) -0.00015(4) 0.00347(6) 0.00104(4)
O1 0.0238(6) 0.0166(6) 0.0214(6) -0.0016(5) 0.0033(5) -0.0005(4)
O2 0.0280(7) 0.0265(6) 0.0195(6) -0.0020(5) -0.0003(5) -0.0021(5)
O3 0.0313(8) 0.0228(7) 0.0218(7) -0.0015(5) 0.0106(6) -0.0004(4)
O4 0.0194(6) 0.0273(7) 0.0351(8) 0.0008(5) 0.0046(5) 0.0042(6)
O5 0.0250(6) 0.0293(7) 0.0264(7) 0.0021(5) 0.0007(5) 0.0080(6)
O6 0.0195(6) 0.0141(5) 0.0250(6) 0.0007(4) 0.0079(5) 0.0004(4)
O7 0.0218(6) 0.0161(6) 0.0328(7) 0.0004(5) 0.0122(5) 0.0001(5)
C1 0.0171(7) 0.0152(7) 0.0198(7) 0.0021(5) 0.0047(6) 0.0010(6)
N1 0.0242(7) 0.0187(7) 0.0170(6) 0.0050(5) 0.0059(5) 0.0003(5)
C2 0.0348(10) 0.0207(8) 0.0232(8) 0.0046(7) 0.0110(7) 0.0048(7)
C3 0.0314(9) 0.0223(9) 0.0202(8) 0.0007(7) -0.0008(7) -0.0044(7)
C4 0.0319(9) 0.0300(10) 0.0227(8) 0.0127(8) 0.0127(7) 0.0034(7)
C5 0.0175(7) 0.0223(8) 0.0168(7) 0.0007(6) 0.0043(6) -0.0017(6)
C6 0.0206(7) 0.0206(8) 0.0227(8) 0.0007(6) 0.0024(6) -0.0010(6)
C7 0.0248(8) 0.0215(9) 0.0368(10) -0.0017(7) 0.0081(7) -0.0035(8)
C8 0.0258(9) 0.0358(11) 0.0359(11) -0.0122(8) 0.0092(8) -0.0141(9)
C9 0.0259(9) 0.0486(13) 0.0267(9) -0.0091(9) -0.0020(7) -0.0075(9)
C10 0.0215(9) 0.0393(10) 0.0214(8) 0.0023(8) -0.0007(7) 0.0020(8)

loop_
_atom_type_symbol
_atom_type_description
_atom_type_scat_dispersion_real
_atom_type_scat_dispersion_imag
_atom_type_scat_source
Mo Mo -1.6832 0.6857 'International Tables Vol C Tables 4.2.6.8 and 6.1.1.4'
O O 0.0106 0.0060 'International Tables Vol C Tables 4.2.6.8 and 6.1.1.4'
N N 0.0061 0.0033 'International Tables Vol C Tables 4.2.6.8 and 6.1.1.4'
C C 0.0033 0.0016 'International Tables Vol C Tables 4.2.6.8 and 6.1.1.4'
H H 0.0000 0.0000 'International Tables Vol C Tables 4.2.6.8 and 6.1.1.4'

loop_
_geom_angle_atom_site_label_1
_geom_angle_atom_site_label_2
_geom_angle_atom_site_label_3
_geom_angle_site_symmetry_1
_geom_angle_site_symmetry_3
_geom_angle
_geom_angle_publ_flag
O1 Mo1 O4 . . 104.23(7) n
O1 Mo1 O3 . . 104.45(6) n
O4 Mo1 O3 . . 89.53(7) n
O1 Mo1 O5 . . 101.26(6) n
O4 Mo1 O5 . . 44.92(6) n
O3 Mo1 O5 . . 132.14(7) n
O1 Mo1 O2 . . 102.24(6) n
O4 Mo1 O2 . . 131.62(7) n
O3 Mo1 O2 . . 44.63(7) n
O5 Mo1 O2 . . 155.95(6) n
O1 Mo1 O6 . . 94.69(6) n
O4 Mo1 O6 . . 129.72(6) n
O3 Mo1 O6 . . 130.31(6) n
O5 Mo1 O6 . . 86.14(6) n
O2 Mo1 O6 . . 86.92(6) n
O1 Mo1 O7 . . 168.51(5) n
O4 Mo1 O7 . . 83.28(6) n
O3 Mo1 O7 . . 84.05(5) n
O5 Mo1 O7 . . 77.75(6) n
O2 Mo1 O7 . . 78.21(6) n
O6 Mo1 O7 . . 73.84(4) n
O3 O2 Mo1 . . 66.80(9) n
O2 O3 Mo1 . . 68.57(8) n
O5 O4 Mo1 . . 68.55(8) n
O4 O5 Mo1 . . 66.53(8) n
C1 O6 Mo1 . . 120.15(10) n
C1 O7 Mo1 3_665 . 111.35(11) n
O7 C1 O6 3_665 . 125.41(15) n
O7 C1 C1 3_665 3_665 118.07(19) n
O6 C1 C1 . 3_665 116.52(18) n
C5 N1 C3 . . 112.48(14) n
C5 N1 C2 . . 110.57(14) n
C3 N1 C2 . . 107.24(15) n
C5 N1 C4 . . 109.18(15) n
C3 N1 C4 . . 107.85(14) n
C2 N1 C4 . . 109.44(14) n
N1 C2 H2A . . 109.5 n
N1 C2 H2B . . 109.5 n
H2A C2 H2B . . 109.5 n
N1 C2 H2C . . 109.5 n
H2A C2 H2C . . 109.5 n
H2B C2 H2C . . 109.5 n
N1 C3 H3A . . 109.5 n
N1 C3 H3B . . 109.5 n
H3A C3 H3B . . 109.5 n
N1 C3 H3C . . 109.5 n
H3A C3 H3C . . 109.5 n
H3B C3 H3C . . 109.5 n
N1 C4 H4A . . 109.5 n
N1 C4 H4B . . 109.5 n
H4A C4 H4B . . 109.5 n
N1 C4 H4C . . 109.5 n
H4A C4 H4C . . 109.5 n
H4B C4 H4C . . 109.5 n
C10 C5 C6 . . 120.92(19) n
C10 C5 N1 . . 118.58(17) n
C6 C5 N1 . . 120.47(15) n
C5 C6 C7 . . 118.82(18) n
C5 C6 H6 . . 120.6 n
C7 C6 H6 . . 120.6 n
C8 C7 C6 . . 120.7(2) n
C8 C7 H7 . . 119.7 n
C6 C7 H7 . . 119.7 n
C7 C8 C9 . . 119.67(19) n
C7 C8 H8 . . 120.2 n
C9 C8 H8 . . 120.2 n
C8 C9 C10 . . 120.51(19) n
C8 C9 H9 . . 119.7 n
C10 C9 H9 . . 119.7 n
C5 C10 C9 . . 119.4(2) n
C5 C10 H10 . . 120.3 n
C9 C10 H10 . . 120.3 n

loop_
_geom_bond_atom_site_label_1
_geom_bond_atom_site_label_2
_geom_bond_site_symmetry_2
_geom_bond_distance
_geom_bond_publ_flag
Mo1 O1 . 1.6799(13) n
Mo1 O4 . 1.9198(15) n
Mo1 O3 . 1.9264(16) n
Mo1 O5 . 1.9479(14) n
Mo1 O2 . 1.9510(15) n
Mo1 O6 . 2.0915(12) n
Mo1 O7 . 2.3716(14) n
O2 O3 . 1.472(2) n
O4 O5 . 1.478(2) n
O6 C1 . 1.275(2) n
O7 C1 3_665 1.232(2) n
C1 O7 3_665 1.232(2) n
C1 C1 3_665 1.540(3) n
N1 C5 . 1.501(2) n
N1 C3 . 1.502(2) n
N1 C2 . 1.509(2) n
N1 C4 . 1.511(2) n
C2 H2A . 0.9600 n
C2 H2B . 0.9600 n
C2 H2C . 0.9600 n
C3 H3A . 0.9600 n
C3 H3B . 0.9600 n
C3 H3C . 0.9600 n
C4 H4A . 0.9600 n
C4 H4B . 0.9600 n
C4 H4C . 0.9600 n
C5 C10 . 1.386(3) n
C5 C6 . 1.390(3) n
C6 C7 . 1.397(3) n
C6 H6 . 0.9300 n
C7 C8 . 1.382(3) n
C7 H7 . 0.9300 n
C8 C9 . 1.387(4) n
C8 H8 . 0.9300 n
C9 C10 . 1.387(3) n
C9 H9 . 0.9300 n
C10 H10 . 0.9300 n
